data_7219625
loop_
_publ_author_name
'Tseng, Tien-Wen'
'Luo, Tzuoo-Tsair'
'Tsai, Chen-Chuan'
'Lu, Kuang-Lieh'

_publ_section_title
;
 A huge diamondoid metal--organic framework with a neo-mode of tenfold
 interpenetration
;
_journal_issue 15
_journal_name_full CrystEngComm
_journal_page_first 2935
_journal_paper_doi 10.1039/C5CE00037H
_journal_volume 17
_journal_year 2015
_chemical_formula_moiety 'C80 H74 Cd N8 O12'
_chemical_formula_sum 'C80 H74 Cd N8 O12'
_chemical_formula_weight 1451.93
_chemical_name_systematic
;
?
;
_space_group_IT_number 86
_symmetry_cell_setting tetragonal
_symmetry_space_group_name_Hall '-P 4bc'
_symmetry_space_group_name_H-M 'P 42/n :2'
_atom_sites_solution_hydrogens geom
_atom_sites_solution_primary direct
_atom_sites_solution_secondary difmap
_audit_creation_method SHELXL-97
_audit_update_record
;
2009-08-25 deposited with the CCDC.
2015-02-19 downloaded from the CCDC.
;
_cell_angle_alpha 90.00
_cell_angle_beta 90.00
_cell_angle_gamma 90.00
_cell_formula_units_Z 2
_cell_length_a 12.78320(10)
_cell_length_b 12.78320(10)
_cell_length_c 32.5345(7)
_cell_measurement_reflns_used 5302
_cell_measurement_temperature 293(2)
_cell_measurement_theta_max 25.01
_cell_measurement_theta_min 2.83
_cell_volume 5316.47(13)
_computing_cell_refinement 'HKL Scalepack (Otwinowski & Minor 1997)'
_computing_data_collection 'Collect (Nonius BV, 1997-2000)'
_computing_data_reduction 'HKL Denzo and Scalepack'
_computing_molecular_graphics 'WinGX publication routines (Farrugia, 1999)'
_computing_publication_material 'WinGX publication routines (Farrugia, 1999)'
_computing_structure_refinement 'SHELXL-97 (Sheldrick, 2008)'
_computing_structure_solution 'SHELXS-97 (Sheldrick, 2008)'
_diffrn_ambient_temperature 293(2)
_diffrn_measured_fraction_theta_full 1.000
_diffrn_measured_fraction_theta_max 1.000
_diffrn_measurement_device_type KappaCCD
_diffrn_measurement_method 'CCD rotation images, thick slices'
_diffrn_radiation_monochromator graphite
_diffrn_radiation_source 'fine-focus sealed tube'
_diffrn_radiation_type MoK\a
_diffrn_radiation_wavelength 0.71073
_diffrn_reflns_av_R_equivalents 0.0905
_diffrn_reflns_av_sigmaI/netI 0.0688
_diffrn_reflns_limit_h_max 12
_diffrn_reflns_limit_h_min -15
_diffrn_reflns_limit_k_max 15
_diffrn_reflns_limit_k_min -15
_diffrn_reflns_limit_l_max 38
_diffrn_reflns_limit_l_min -38
_diffrn_reflns_number 38702
_diffrn_reflns_theta_full 25.03
_diffrn_reflns_theta_max 25.03
_diffrn_reflns_theta_min 1.25
_exptl_absorpt_coefficient_mu 0.252
_exptl_absorpt_correction_T_max 0.9900
_exptl_absorpt_correction_T_min 0.9608
_exptl_absorpt_correction_type multi-scan
_exptl_absorpt_process_details SADABS
_exptl_crystal_colour cubic
_exptl_crystal_density_diffrn 0.907
_exptl_crystal_density_method 'not measured'
_exptl_crystal_description 'light yellow'
_exptl_crystal_F_000 1508
_exptl_crystal_size_max 0.16
_exptl_crystal_size_mid 0.10
_exptl_crystal_size_min 0.04
_refine_diff_density_max 0.734
_refine_diff_density_min -0.570
_refine_diff_density_rms 0.056
_refine_ls_extinction_coef 0.0007(3)
_refine_ls_extinction_expression Fc^*^=kFc[1+0.001xFc^2^\l^3^/sin(2\q)]^-1/4^
_refine_ls_extinction_method SHELXL
_refine_ls_goodness_of_fit_ref 0.963
_refine_ls_hydrogen_treatment mixed
_refine_ls_matrix_type full
_refine_ls_number_parameters 232
_refine_ls_number_reflns 4706
_refine_ls_number_restraints 0
_refine_ls_restrained_S_all 0.963
_refine_ls_R_factor_all 0.1059
_refine_ls_R_factor_gt 0.0574
_refine_ls_shift/su_max 0.000
_refine_ls_shift/su_mean 0.000
_refine_ls_structure_factor_coef Fsqd
_refine_ls_weighting_details 'calc w=1/[\s^2^(Fo^2^)+(0.0855P)^2^+0.0000P] where P=(Fo^2^+2Fc^2^)/3'
_refine_ls_weighting_scheme calc
_refine_ls_wR_factor_gt 0.1404
_refine_ls_wR_factor_ref 0.1550
_reflns_number_gt 2881
_reflns_number_total 4706
_reflns_threshold_expression >2sigma(I)
_cod_data_source_file c5ce00037h2.cif
_cod_data_source_block a7738_sqz
_cod_depositor_comments
;
The following automatic conversions were performed:

'_exptl_absorpt_correction_type' value 'Multi-Scan' changed to
'multi-scan' according to
/usr/data/users/saulius/crontab/automatic-downloads/rss-feeds/RSC/lib/dictionaries/cif_core.dic
dictionary named 'cif_core.dic' version 2.4.2 from 2011-04-26.

Automatic conversion script
Id: cif_fix_values 3008 2015-01-20 13:52:24Z robertas 

 Adding full bibliography for 7219625.cif.
;
_cod_original_sg_symbol_H-M P42/n
_cod_database_code 7219625

loop_
_symmetry_equiv_pos_as_xyz
'x, y, z'
'-x+1/2, -y+1/2, z'
'-y, x+1/2, z+1/2'
'y+1/2, -x, z+1/2'
'-x, -y, -z'
'x-1/2, y-1/2, -z'
'y, -x-1/2, -z-1/2'
'-y-1/2, x, -z-1/2'

loop_
_atom_site_label
_atom_site_type_symbol
_atom_site_fract_x
_atom_site_fract_y
_atom_site_fract_z
_atom_site_U_iso_or_equiv
_atom_site_adp_type
_atom_site_occupancy
_atom_site_symmetry_multiplicity
_atom_site_calc_flag
_atom_site_refinement_flags
C1 C 1.5697(5) 0.6750(6) 0.7910(2) 0.110(2) Uani 1 1 d .
C13 C 0.9581(4) 0.2539(3) 0.95121(14) 0.0749(13) Uani 1 1 d .
C17 C 0.9442(6) 0.1472(4) 0.9308(2) 0.112(2) Uani 1 1 d .
C18 C 0.9605(10) 0.1480(6) 0.8869(2) 0.248(6) Uani 1 1 d .
H18A H 0.9731 0.0780 0.8775 0.372 Uiso 1 1 calc R
H18B H 1.0198 0.1911 0.8805 0.372 Uiso 1 1 calc R
H18C H 0.8995 0.1756 0.8735 0.372 Uiso 1 1 calc R
C19 C 1.0408(9) 0.0835(6) 0.9453(4) 0.268(7) Uani 1 1 d .
H19A H 1.0220 0.0416 0.9687 0.402 Uiso 1 1 calc R
H19B H 1.0960 0.1307 0.9528 0.402 Uiso 1 1 calc R
H19C H 1.0642 0.0389 0.9234 0.402 Uiso 1 1 calc R
C20 C 0.8587(7) 0.0874(5) 0.9464(2) 0.209(5) Uani 1 1 d .
H20A H 0.7941 0.1178 0.9373 0.314 Uiso 1 1 calc R
H20B H 0.8610 0.0873 0.9759 0.314 Uiso 1 1 calc R
H20C H 0.8637 0.0168 0.9365 0.314 Uiso 1 1 calc R
O3 O 1.1860(4) 0.3302(4) 0.84705(15) 0.177(2) Uani 1 1 d .
Cd1 Cd 1.7500 0.7500 0.7500 0.0467(2) Uani 1 4 d S
C2 C 1.4835(4) 0.6499(4) 0.82062(16) 0.0882(15) Uani 1 1 d .
C3 C 1.4014(5) 0.5845(6) 0.80989(17) 0.146(3) Uani 1 1 d .
H3 H 1.3983 0.5556 0.7837 0.175 Uiso 1 1 calc R
C4 C 1.3241(4) 0.5626(5) 0.83854(15) 0.128(2) Uani 1 1 d .
H4 H 1.2696 0.5180 0.8314 0.154 Uiso 1 1 calc R
C5 C 1.3262(3) 0.6044(3) 0.87645(13) 0.0649(11) Uani 1 1 d .
C6 C 1.4090(3) 0.6678(3) 0.88759(14) 0.0790(14) Uani 1 1 d .
H6 H 1.4128 0.6958 0.9139 0.095 Uiso 1 1 calc R
C7 C 1.4860(4) 0.6888(4) 0.85901(17) 0.0888(15) Uani 1 1 d .
H7 H 1.5417 0.7314 0.8666 0.107 Uiso 1 1 calc R
C8 C 1.2442(3) 0.5789(3) 0.90672(12) 0.0613(11) Uani 1 1 d .
C9 C 1.1408(3) 0.5890(3) 0.95985(11) 0.0517(10) Uani 1 1 d .
C10 C 1.1231(3) 0.4961(3) 0.93972(11) 0.0548(10) Uani 1 1 d .
C11 C 1.0477(3) 0.4223(3) 0.95430(11) 0.0520(9) Uani 1 1 d .
C12 C 1.0306(3) 0.3261(3) 0.93538(13) 0.0727(13) Uani 1 1 d .
H12 H 1.0680 0.3092 0.9118 0.087 Uiso 1 1 calc R
C14 C 0.9004(3) 0.2840(3) 0.98532(13) 0.0642(11) Uani 1 1 d .
H14 H 0.8495 0.2388 0.9954 0.077 Uiso 1 1 calc R
C15 C 0.9159(3) 0.3789(3) 1.00487(11) 0.0519(9) Uani 1 1 d .
C16 C 0.9913(3) 0.4505(3) 0.98981(11) 0.0493(9) Uani 1 1 d .
N1 N 1.2202(2) 0.6407(2) 0.93874(9) 0.0573(8) Uani 1 1 d .
H1 H 1.2481 0.6998 0.9449 0.069 Uiso 0.50 1 calc PR
N2 N 1.1889(3) 0.4904(3) 0.90642(10) 0.0642(9) Uani 1 1 d .
H2 H 1.1935 0.4401 0.8890 0.077 Uiso 0.50 1 calc PR
O1 O 1.6382(3) 0.7313(4) 0.80116(14) 0.1336(17) Uani 1 1 d .
O2 O 1.5679(5) 0.6376(7) 0.75644(18) 0.239(4) Uani 1 1 d .

loop_
_atom_site_aniso_label
_atom_site_aniso_U_11
_atom_site_aniso_U_22
_atom_site_aniso_U_33
_atom_site_aniso_U_23
_atom_site_aniso_U_13
_atom_site_aniso_U_12
C1 0.088(4) 0.130(6) 0.112(5) 0.046(4) 0.035(4) -0.003(4)
C13 0.086(3) 0.050(2) 0.088(3) -0.017(2) 0.026(3) -0.027(2)
C17 0.143(5) 0.057(3) 0.136(5) -0.047(3) 0.055(4) -0.038(3)
C18 0.506(18) 0.140(7) 0.100(5) -0.062(5) 0.050(8) -0.165(9)
C19 0.290(14) 0.094(6) 0.42(2) -0.084(9) 0.021(13) 0.023(8)
C20 0.267(10) 0.117(5) 0.243(9) -0.111(6) 0.141(8) -0.126(6)
O3 0.232(5) 0.155(4) 0.144(4) -0.049(3) 0.063(4) -0.033(4)
Cd1 0.0492(2) 0.0492(2) 0.0416(3) 0.000 0.000 0.000
C2 0.080(4) 0.109(4) 0.076(3) 0.023(3) 0.033(3) -0.008(3)
C3 0.141(6) 0.224(7) 0.072(4) -0.028(4) 0.044(4) -0.089(6)
C4 0.114(5) 0.204(7) 0.066(3) -0.028(4) 0.033(3) -0.091(4)
C5 0.055(3) 0.077(3) 0.063(3) 0.009(2) 0.019(2) -0.008(2)
C6 0.074(3) 0.074(3) 0.089(3) -0.001(3) 0.030(3) -0.026(3)
C7 0.073(3) 0.086(4) 0.107(4) 0.007(3) 0.030(3) -0.028(3)
C8 0.062(3) 0.064(3) 0.058(3) 0.010(2) 0.012(2) -0.008(2)
C9 0.057(2) 0.047(2) 0.051(2) 0.0000(18) 0.0110(19) -0.0128(18)
C10 0.057(2) 0.052(2) 0.055(2) -0.0025(19) 0.0142(19) -0.0113(19)
C11 0.062(2) 0.040(2) 0.055(2) -0.0075(18) 0.0112(19) -0.0129(18)
C12 0.079(3) 0.063(3) 0.076(3) -0.020(2) 0.033(2) -0.019(2)
C14 0.074(3) 0.044(2) 0.075(3) -0.004(2) 0.025(2) -0.025(2)
C15 0.055(2) 0.043(2) 0.057(2) -0.0031(18) 0.0130(19) -0.0125(17)
C16 0.051(2) 0.043(2) 0.053(2) -0.0030(17) 0.0088(18) -0.0098(17)
N1 0.058(2) 0.057(2) 0.056(2) 0.0035(16) 0.0119(16) -0.0158(16)
N2 0.069(2) 0.066(2) 0.058(2) -0.0100(17) 0.0234(18) -0.0156(19)
O1 0.099(3) 0.157(4) 0.145(4) 0.031(3) 0.062(3) -0.019(3)
O2 0.219(7) 0.382(11) 0.115(4) -0.009(5) 0.098(4) -0.100(7)

loop_
_atom_type_symbol
_atom_type_description
_atom_type_scat_dispersion_real
_atom_type_scat_dispersion_imag
_atom_type_scat_source
Cd Cd -0.8080 1.2020 'International Tables Vol C Tables 4.2.6.8 and 6.1.1.4'
C C 0.0030 0.0020 'International Tables Vol C Tables 4.2.6.8 and 6.1.1.4'
H H 0.0000 0.0000 'International Tables Vol C Tables 4.2.6.8 and 6.1.1.4'
N N 0.0060 0.0030 'International Tables Vol C Tables 4.2.6.8 and 6.1.1.4'
O O 0.0110 0.0060 'International Tables Vol C Tables 4.2.6.8 and 6.1.1.4'

loop_
_geom_angle_atom_site_label_1
_geom_angle_atom_site_label_2
_geom_angle_atom_site_label_3
_geom_angle
_geom_angle_site_symmetry_1
_geom_angle_site_symmetry_3
O1 C1 O2 120.7(6) . .
O1 C1 C2 119.8(7) . .
O2 C1 C2 119.6(7) . .
C14 C13 C12 117.5(4) . .
C14 C13 C17 122.2(4) . .
C12 C13 C17 120.3(4) . .
C20 C17 C18 117.8(7) . .
C20 C17 C13 114.4(5) . .
C18 C17 C13 114.0(5) . .
C20 C17 C19 102.7(7) . .
C18 C17 C19 100.9(7) . .
C13 C17 C19 104.1(6) . .
O1 Cd1 O1 124.69(17) 2_865 8_847
O1 Cd1 O1 124.69(17) 2_865 7_687
O1 Cd1 O1 82.1(3) 8_847 7_687
O1 Cd1 O1 82.1(3) 2_865 .
O1 Cd1 O1 124.69(17) 8_847 .
O1 Cd1 O1 124.69(17) 7_687 .
C7 C2 C3 118.3(4) . .
C7 C2 C1 120.0(6) . .
C3 C2 C1 121.6(6) . .
C2 C3 C4 119.5(5) . .
C5 C4 C3 121.5(5) . .
C4 C5 C6 119.3(4) . .
C4 C5 C8 120.7(4) . .
C6 C5 C8 119.9(4) . .
C7 C6 C5 118.9(4) . .
C2 C7 C6 122.5(5) . .
N2 C8 N1 112.5(3) . .
N2 C8 C5 124.0(4) . .
N1 C8 C5 123.4(4) . .
C10 C9 N1 107.1(3) . .
C10 C9 C15 123.5(3) . 5_767
N1 C9 C15 129.4(3) . 5_767
N2 C10 C9 108.7(3) . .
N2 C10 C11 129.7(3) . .
C9 C10 C11 121.5(3) . .
C12 C11 C16 120.6(3) . .
C12 C11 C10 122.8(3) . .
C16 C11 C10 116.6(3) . .
C11 C12 C13 121.4(4) . .
C15 C14 C13 122.3(3) . .
C14 C15 C16 120.3(3) . .
C14 C15 C9 123.5(3) . 5_767
C16 C15 C9 116.2(3) . 5_767
C11 C16 C15 117.8(3) . .
C11 C16 C16 121.5(4) . 5_767
C15 C16 C16 120.7(4) . 5_767
C8 N1 C9 105.7(3) . .
C8 N2 C10 105.9(3) . .
C1 O1 Cd1 109.6(5) . .

loop_
_geom_bond_atom_site_label_1
_geom_bond_atom_site_label_2
_geom_bond_distance
_geom_bond_site_symmetry_2
C1 O1 1.181(7) .
C1 O2 1.223(8) .
C1 C2 1.498(7) .
C13 C14 1.387(5) .
C13 C12 1.406(5) .
C13 C17 1.527(6) .
C17 C20 1.426(7) .
C17 C18 1.444(8) .
C17 C19 1.553(12) .
Cd1 O1 2.206(4) 2_865
Cd1 O1 2.206(4) 8_847
Cd1 O1 2.206(4) 7_687
Cd1 O1 2.206(4) .
C2 C7 1.345(7) .
C2 C3 1.386(7) .
C3 C4 1.387(6) .
C4 C5 1.344(6) .
C5 C6 1.381(6) .
C5 C8 1.474(5) .
C6 C7 1.381(5) .
C8 N2 1.334(5) .
C8 N1 1.343(5) .
C9 C10 1.375(5) .
C9 N1 1.392(4) .
C9 C15 1.418(5) 5_767
C10 N2 1.374(4) .
C10 C11 1.430(5) .
C11 C12 1.392(5) .
C11 C16 1.409(5) .
C14 C15 1.385(5) .
C15 C16 1.417(5) .
C15 C9 1.418(5) 5_767
C16 C16 1.446(7) 5_767
